data_4062882
_journal_name_full Organometallics
_journal_paper_doi 10.1021/om0497339
_journal_year 2004
_chemical_formula_sum 'C18 H24 N2 Se'
_chemical_formula_weight 347.36
_space_group_IT_number 14
_symmetry_cell_setting monoclinic
_symmetry_space_group_name_Hall '-P 2ybc'
_symmetry_space_group_name_H-M 'P 1 21/c 1'
_cell_angle_alpha 90
_cell_angle_beta 98.240(7)
_cell_angle_gamma 90
_cell_formula_units_Z 4
_cell_length_a 8.947(5)
_cell_length_b 10.979(6)
_cell_length_c 17.759(10)
_cell_measurement_temperature 296.2
_cell_volume 1726(1)
_exptl_crystal_density_diffrn 1.336
_cod_original_sg_symbol_H-M 'P 21/c'
_cod_database_code 4062882

loop_
_symmetry_equiv_pos_as_xyz
x,y,z
-x,1/2+y,1/2-z
-x,-y,-z
x,1/2-y,1/2+z

loop_
_atom_site_label
_atom_site_type_symbol
_atom_site_fract_x
_atom_site_fract_y
_atom_site_fract_z
_atom_site_U_iso_or_equiv
_atom_site_adp_type
_atom_site_occupancy
_atom_site_calc_flag
_atom_site_refinement_flags
_atom_site_disorder_assembly
_atom_site_disorder_group
Se(1) Se 0.76625(6) 0.22376(6) 0.97897(3) 0.0485(2) Uani 1.00 d . . .
N(1) N 0.7269(4) 0.1303(4) 1.1256(2) 0.041(1) Uani 1.00 d . . .
N(2) N 0.3912(4) 0.2372(4) 0.7970(2) 0.034(1) Uani 1.00 d . . .
C(1) C 0.6702(5) 0.1853(4) 1.0643(3) 0.034(1) Uani 1.00 d . . .
C(2) C 0.5082(5) 0.2217(5) 1.0577(2) 0.034(1) Uani 1.00 d . . .
C(3) C 0.4663(6) 0.3431(5) 1.0520(3) 0.047(2) Uani 1.00 d . . .
C(4) C 0.3158(6) 0.3775(6) 1.0424(3) 0.053(2) Uani 1.00 d . . .
C(5) C 0.2042(6) 0.2889(7) 1.0360(3) 0.059(2) Uani 1.00 d . . .
C(6) C 0.2436(6) 0.1678(6) 1.0418(3) 0.051(2) Uani 1.00 d . . .
C(7) C 0.3943(6) 0.1331(5) 1.0533(3) 0.039(2) Uani 1.00 d . . .
C(8) C 0.8842(6) 0.0926(5) 1.1314(3) 0.045(2) Uani 1.00 d . . .
C(9) C 0.9459(5) 0.0450(5) 1.2091(3) 0.035(1) Uani 1.00 d . . .
C(10) C 0.9004(5) 0.0922(5) 1.2746(3) 0.040(2) Uani 1.00 d . . .
C(11) C 0.9644(6) 0.0525(5) 1.3465(3) 0.050(2) Uani 1.00 d . . .
C(12) C 1.0732(7) -0.0361(6) 1.3537(3) 0.053(2) Uani 1.00 d . . .
C(13) C 1.1184(6) -0.0841(5) 1.2898(3) 0.049(2) Uani 1.00 d . . .
C(14) C 1.0567(6) -0.0446(5) 1.2180(3) 0.046(2) Uani 1.00 d . . .
C(15) C 0.3330(10) 0.210(1) 0.8653(4) 0.146(4) Uani 1.00 d . . .
C(16) C 0.499(1) 0.142(1) 0.7852(6) 0.160(5) Uani 1.00 d . . .
C(17) C 0.472(1) 0.3505(8) 0.8050(6) 0.139(4) Uani 1.00 d . . .
C(18) C 0.2666(7) 0.2402(7) 0.7333(3) 0.077(2) Uani 1.00 d . . .
H(1) H 0.5424 0.4040 1.0550 0.0564 Uiso 1.00 calc . . .
H(2) H 0.2900 0.4617 1.0400 0.0626 Uiso 1.00 calc . . .
H(3) H 0.1011 0.3126 1.0273 0.0715 Uiso 1.00 calc . . .
H(4) H 0.1666 0.1077 1.0381 0.0609 Uiso 1.00 calc . . .
H(5) H 0.4205 0.0491 1.0578 0.0470 Uiso 1.00 calc . . .
H(6) H 0.8917 0.0302 1.0950 0.0545 Uiso 1.00 calc . . .
H(7) H 0.9427 0.1607 1.1204 0.0545 Uiso 1.00 calc . . .
H(8) H 0.8241 0.1532 1.2704 0.0475 Uiso 1.00 calc . . .
H(9) H 0.9328 0.0870 1.3907 0.0594 Uiso 1.00 calc . . .
H(10) H 1.1163 -0.0648 1.4027 0.0635 Uiso 1.00 calc . . .
H(11) H 1.1937 -0.1454 1.2947 0.0592 Uiso 1.00 calc . . .
H(12) H 1.0906 -0.0791 1.1745 0.0546 Uiso 1.00 calc . . .
H(13) H 0.2745 0.2812 0.8798 0.1670 Uiso 1.00 calc . . .
H(14) H 0.2575 0.1452 0.8565 0.1670 Uiso 1.00 calc . . .
H(15) H 0.4046 0.1903 0.9054 0.1670 Uiso 1.00 calc . . .
H(16) H 0.4507 0.0646 0.7833 0.1963 Uiso 1.00 calc . . .
H(17) H 0.5806 0.1429 0.8259 0.1963 Uiso 1.00 calc . . .
H(18) H 0.5368 0.1559 0.7385 0.1963 Uiso 1.00 calc . . .
H(19) H 0.5475 0.3458 0.8482 0.1708 Uiso 1.00 calc . . .
H(20) H 0.5181 0.3635 0.7606 0.1708 Uiso 1.00 calc . . .
H(21) H 0.4041 0.4142 0.8108 0.1708 Uiso 1.00 calc . . .
H(22) H 0.1815 0.1994 0.7477 0.0928 Uiso 1.00 calc . . .
H(23) H 0.2973 0.2012 0.6905 0.0928 Uiso 1.00 calc . . .
H(24) H 0.2410 0.3226 0.7212 0.0928 Uiso 1.00 calc . . .

loop_
_atom_site_aniso_label
_atom_site_aniso_U_11
_atom_site_aniso_U_22
_atom_site_aniso_U_33
_atom_site_aniso_U_12
_atom_site_aniso_U_13
_atom_site_aniso_U_23
Se(1) 0.0353(3) 0.0762(5) 0.0339(3) -0.0049(3) 0.0046(2) 0.0100(3)
N(1) 0.027(2) 0.058(3) 0.037(3) 0.002(2) 0.003(2) 0.008(2)
N(2) 0.031(2) 0.047(3) 0.024(2) -0.002(2) 0.003(2) -0.001(2)
C(1) 0.031(3) 0.041(3) 0.027(3) -0.003(2) -0.005(2) 0.006(2)
C(2) 0.030(3) 0.051(3) 0.021(2) 0.000(3) 0.001(2) 0.001(2)
C(3) 0.043(3) 0.054(4) 0.043(3) 0.003(3) 0.004(3) 0.006(3)
C(4) 0.041(3) 0.074(5) 0.043(3) 0.020(3) 0.005(3) 0.009(3)
C(5) 0.028(3) 0.107(6) 0.042(4) 0.013(4) 0.003(2) -0.002(4)
C(6) 0.029(3) 0.085(5) 0.039(4) -0.009(3) 0.009(3) -0.009(3)
C(7) 0.036(3) 0.049(4) 0.031(3) -0.010(3) 0.002(2) 0.001(2)
C(8) 0.035(3) 0.052(4) 0.049(3) -0.002(3) 0.005(3) 0.010(3)
C(9) 0.027(3) 0.040(3) 0.039(3) -0.003(2) 0.002(2) 0.006(2)
C(10) 0.028(3) 0.044(3) 0.046(3) 0.006(2) 0.002(2) 0.002(3)
C(11) 0.055(4) 0.060(4) 0.032(3) 0.003(3) 0.004(3) 0.002(3)
C(12) 0.049(4) 0.063(4) 0.044(4) 0.000(3) -0.007(3) 0.018(3)
C(13) 0.037(3) 0.049(4) 0.060(4) 0.009(3) 0.002(3) 0.019(3)
C(14) 0.037(3) 0.047(4) 0.053(4) 0.002(3) 0.002(3) 0.000(3)
C(15) 0.108(7) 0.29(1) 0.032(4) -0.101(8) 0.004(4) 0.016(6)
C(16) 0.118(8) 0.19(1) 0.152(9) 0.103(8) -0.045(7) -0.084(8)
C(17) 0.100(7) 0.079(7) 0.22(1) -0.030(5) -0.055(7) 0.043(7)
C(18) 0.061(4) 0.121(6) 0.043(3) -0.007(4) -0.013(3) 0.023(4)

loop_
_geom_bond_atom_site_label_1
_geom_bond_atom_site_label_2
_geom_bond_distance
_geom_bond_site_symmetry_1
_geom_bond_site_symmetry_2
_geom_bond_publ_flag
Se(1) C(1) 1.893(5) . . yes
N(1) C(1) 1.285(6) . . yes
N(1) C(8) 1.456(6) . . yes
N(2) C(15) 1.419(7) . . yes
N(2) C(16) 1.460(9) . . yes
N(2) C(17) 1.436(9) . . yes
N(2) C(18) 1.470(6) . . yes
C(1) C(2) 1.492(6) . . yes
C(2) C(3) 1.383(7) . . yes
C(2) C(7) 1.403(7) . . yes
C(3) C(4) 1.386(7) . . yes
C(4) C(5) 1.386(9) . . yes
C(5) C(6) 1.375(9) . . yes
C(6) C(7) 1.388(7) . . yes
C(8) C(9) 1.505(7) . . yes
C(9) C(10) 1.387(7) . . yes
C(9) C(14) 1.389(7) . . yes
C(10) C(11) 1.391(7) . . yes
C(11) C(12) 1.369(8) . . yes
C(12) C(13) 1.365(8) . . yes
C(13) C(14) 1.383(7) . . yes

loop_
_cod_related_entry_id
_cod_related_entry_database
_cod_related_entry_code
1 ChemSpider 30659621
